data_4133216
loop_
_publ_author_name
'Li, Bao'
'Wang, Xiao-Ning'
'Kirchon, Angelo'
'Qin, Jun-Sheng'
'Pang, Jian-Dong'
'Zhuang, Gui-Lin'
'Zhou, Hong-Cai'

_publ_section_title
;
 Sophisticated Construction of Electronically Labile Materials: A Neutral,
 Radical-Rich, Cobalt Valence Tautomeric Triangle.
;
_journal_issue 44
_journal_name_full 'Journal of the American Chemical Society'
_journal_page_first 14581
_journal_page_last 14585
_journal_paper_doi 10.1021/jacs.8b09062
_journal_volume 140
_journal_year 2018
_chemical_formula_moiety 'C78 H82 Co3 N18 O6'
_chemical_formula_sum 'C78 H73 Co3 N18 O6'
_chemical_formula_weight 1535.33
_space_group_crystal_system monoclinic
_space_group_IT_number 15
_space_group_name_Hall '-C 2yc'
_space_group_name_H-M_alt 'C 1 2/c 1'
_atom_sites_solution_hydrogens geom
_audit_creation_date 2018-03-25
_audit_creation_method
;
Olex2 1.2
(compiled 2017.03.28 svn.r3405 for OlexSys, GUI svn.r5335)
;
_cell_angle_alpha 90
_cell_angle_beta 113.212(2)
_cell_angle_gamma 90
_cell_formula_units_Z 4
_cell_length_a 12.8460(9)
_cell_length_b 50.973(4)
_cell_length_c 15.9080(11)
_cell_measurement_reflns_used 3220
_cell_measurement_temperature 100(2)
_cell_measurement_theta_max 50.575
_cell_measurement_theta_min 3.468
_cell_volume 9573.4(12)
_computing_molecular_graphics 'Olex2 (Dolomanov et al., 2009)'
_computing_publication_material 'Olex2 (Dolomanov et al., 2009)'
_computing_structure_refinement 'ShelXL (Sheldrick, 2015)'
_diffrn_ambient_temperature 100.0
_diffrn_measured_fraction_theta_full 0.965
_diffrn_measured_fraction_theta_max 0.965
_diffrn_measurement_device_type 'Bruker Venture'
_diffrn_measurement_method '\w scans'
_diffrn_radiation_type CuK\a
_diffrn_radiation_wavelength 1.54178
_diffrn_reflns_av_R_equivalents 0.0000
_diffrn_reflns_av_unetI/netI 0.0706
_diffrn_reflns_Laue_measured_fraction_full 0.965
_diffrn_reflns_Laue_measured_fraction_max 0.965
_diffrn_reflns_number 4872
_diffrn_reflns_point_group_measured_fraction_full 0.965
_diffrn_reflns_point_group_measured_fraction_max 0.965
_diffrn_reflns_theta_full 50.575
_diffrn_reflns_theta_max 50.575
_diffrn_reflns_theta_min 3.468
_exptl_absorpt_coefficient_mu 4.437
_exptl_crystal_colour dark
_exptl_crystal_density_diffrn 1.065
_exptl_crystal_description plate
_exptl_crystal_F_000 3184
_refine_diff_density_max 1.325
_refine_diff_density_min -0.470
_refine_diff_density_rms 0.099
_refine_ls_extinction_method none
_refine_ls_goodness_of_fit_ref 1.262
_refine_ls_hydrogen_treatment constr
_refine_ls_matrix_type full
_refine_ls_number_parameters 492
_refine_ls_number_reflns 4872
_refine_ls_number_restraints 306
_refine_ls_restrained_S_all 1.339
_refine_ls_R_factor_all 0.1762
_refine_ls_R_factor_gt 0.1224
_refine_ls_shift/su_max 0.005
_refine_ls_shift/su_mean 0.000
_refine_ls_structure_factor_coef Fsqd
_refine_ls_weighting_details 'w=1/[\s^2^(Fo^2^)+(0.2000P)^2^] where P=(Fo^2^+2Fc^2^)/3'
_refine_ls_weighting_scheme calc
_refine_ls_wR_factor_gt 0.3259
_refine_ls_wR_factor_ref 0.3560
_reflns_Friedel_coverage 0.000
_reflns_number_gt 2779
_reflns_number_total 4872
_reflns_threshold_expression 'I > 2\s(I)'
_cod_data_source_file ja8b09062_si_002.cif
_cod_data_source_block 1
_cod_original_cell_volume 9573.3(12)
_cod_database_code 4133216
_shelx_shelxl_version_number 2014/7
_shelx_space_group_comment
;
The symmetry employed for this shelxl refinement is uniquely defined
by the following loop, which should always be used as a source of
symmetry information in preference to the above space-group names.
They are only intended as comments.
;
_olex2_refinement_description
;
1. Fixed Uiso
 At 1.2 times of:
  All C(H) groups
 At 1.5 times of:
  All C(H,H,H) groups
2. Restrained distances
 H30C-H41A_$2
 1.9 with sigma of 0.01
 C20-C19
 1.4 with sigma of 0.005
 N2-N3 = N4-N5
 1.4 with sigma of 0.01
 N2-C6 = N4-C6 = N3-C7 = C7-N5
 1.3 with sigma of 0.01
 N2-N4 = N3-N5
 2.4 with sigma of 0.01
 N2-N5 = N3-N4
 2.8 with sigma of 0.01
 N2-C7 = C7-N4 = C6-N3 = C6-N5
 2.25 with sigma of 0.01
 N8-N7
 1.4 with sigma of 0.01
 N8_$1-C18_$1
 1.3 with sigma of 0.01
 N8-N8_$1
 2.6 with sigma of 0.01
 C18-N7_$1
 1.3 with sigma of 0.01
 N7_$1-C18_$1
 2.4 with sigma of 0.01
 C29-C30
 1.4 with sigma of 0.01
 C33-C33_$1
 1.4 with sigma of 0.01
 C20-O2
 1.35 with sigma of 0.01
 C25-C21 \\sim C25-C26 \\sim C25-C28 \\sim C25-C27
 with sigma of 0.02
 C21-C26 \\sim C21-C28 \\sim C26-C28
 with sigma of 0.04
 C27-C21 \\sim C27-C26 \\sim C27-C28
 with sigma of 0.04
 C29-C23 \\sim C29-C31 \\sim C29-C30 \\sim C29-C32
 with sigma of 0.02
 C23-C31 \\sim C23-C30 \\sim C31-C30
 with sigma of 0.04
 C32-C23 \\sim C32-C31 \\sim C32-C30
 with sigma of 0.04
 C36-C37 \\sim C36-C39 \\sim C36-C38 \\sim C36-C34
 with sigma of 0.02
 C37-C39 \\sim C37-C38 \\sim C39-C38
 with sigma of 0.04
 C34-C37 \\sim C34-C39 \\sim C34-C38
 with sigma of 0.04
 C40-C35 \\sim C40-C43 \\sim C40-C41 \\sim C40-C42
 with sigma of 0.02
 C35-C43 \\sim C35-C41 \\sim C43-C41
 with sigma of 0.04
 C42-C35 \\sim C42-C43 \\sim C42-C41
 with sigma of 0.04
3. Restrained planarity
 C7, N5, N4, C6, N2, N3
 with sigma of 0.025
 C18, N8, N7, C18_$1, N8_$1, N7_$1
 with sigma of 0.1
4. Uiso/Uaniso restraints and constraints
C27 \\sim C25 \\sim C21 \\sim C26 \\sim C28: within 2A with sigma of 0.04 and
sigma for terminal atoms of 0.08
C32 \\sim C29 \\sim C23 \\sim C31 \\sim C30: within 2A with sigma of 0.04 and
sigma for terminal atoms of 0.08
C34 \\sim C36 \\sim C37 \\sim C39 \\sim C38: within 2A with sigma of 0.04 and
sigma for terminal atoms of 0.08
C42 \\sim C40 \\sim C35 \\sim C43 \\sim C41: within 2A with sigma of 0.04 and
sigma for terminal atoms of 0.08
Uanis(C6) \\sim Ueq, Uanis(C18) \\sim Ueq: with sigma of 0.005 and sigma for
terminal atoms of 0.01
Uanis(C21) = Uanis(C22) = Uanis(C23) = Uanis(C24) = Uanis(C19) = Uanis(C20)
5. Rigid body (RIGU) restrains
 C27, C25, C21, C26, C28
 with sigma for 1-2 distances of 0.004 and sigma for 1-3 distances of 0.004
 C32, C29, C23, C31, C30
 with sigma for 1-2 distances of 0.004 and sigma for 1-3 distances of 0.004
 C34, C36, C37, C39, C38
 with sigma for 1-2 distances of 0.004 and sigma for 1-3 distances of 0.004
 C42, C40, C35, C43, C41
 with sigma for 1-2 distances of 0.004 and sigma for 1-3 distances of 0.004
6. Others
 Fixed Sof: C36(0.5) C37(0.5) H37A(0.5) H37B(0.5) H37C(0.5) C39(0.5) H39A(0.5)
 H39B(0.5) H39C(0.5) C38(0.5) H38A(0.5) H38B(0.5) H38C(0.5) C42(0.5) H42A(0.5)
 H42B(0.5) H42C(0.5) C40(0.5) C43(0.5) H43A(0.5) H43B(0.5) H43C(0.5) C41(0.5)
 H41A(0.5) H41B(0.5) H41C(0.5)
7.a Aromatic/amide H refined with riding coordinates:
 C24(H24), C13(H13), C2(H2), C11(H11), C10(H10), C12(H12), C3(H3), C1(H1),
 C16(H16), C9(H9), C15(H15), C4(H4), C14(H14), C22(H22)
7.b Idealised Me refined as rotating group:
 C27(H27A,H27B,H27C), C26(H26A,H26B,H26C), C28(H28A,H28B,H28C), C32(H32A,H32B,
 H32C), C31(H31A,H31B,H31C), C30(H30A,H30B,H30C), C37(H37A,H37B,H37C), C39(H39A,
 H39B,H39C), C38(H38A,H38B,H38C), C42(H42A,H42B,H42C), C43(H43A,H43B,H43C),
 C41(H41A,H41B,H41C)
;
_olex2_submission_special_instructions 'No special instructions were received'

loop_
_space_group_symop_operation_xyz
'x, y, z'
'-x, y, -z+1/2'
'x+1/2, y+1/2, z'
'-x+1/2, y+1/2, -z+1/2'
'-x, -y, -z'
'x, -y, z-1/2'
'-x+1/2, -y+1/2, -z'
'x+1/2, -y+1/2, z-1/2'

loop_
_atom_site_label
_atom_site_type_symbol
_atom_site_fract_x
_atom_site_fract_y
_atom_site_fract_z
_atom_site_U_iso_or_equiv
_atom_site_adp_type
_atom_site_occupancy
_atom_site_site_symmetry_order
_atom_site_calc_flag
_atom_site_refinement_flags_posn
_atom_site_refinement_flags_adp
_atom_site_refinement_flags_occupancy
Co1 Co 0.64287(14) 0.61124(4) 0.12791(11) 0.0825(9) Uani 1 1 d . . .
Co2 Co 0.5000 0.71642(4) 0.2500 0.0798(10) Uani 1 2 d S T P
O1 O 0.7072(6) 0.61564(14) 0.0432(4) 0.084(2) Uani 1 1 d . . .
O3 O 0.5721(6) 0.74332(15) 0.2113(4) 0.085(2) Uani 1 1 d . . .
O2 O 0.6821(7) 0.57571(16) 0.1336(5) 0.103(3) Uani 1 1 d D . .
N9 N 0.5040(8) 0.60437(16) 0.4655(6) 0.072(2) Uani 1 1 d . . .
N8 N 0.6102(4) 0.60314(15) 0.2961(6) 0.083(3) Uani 1 1 d D . .
N7 N 0.5690(8) 0.60369(18) 0.2032(6) 0.090(3) Uani 1 1 d D . .
N5 N 0.5701(7) 0.69208(14) 0.2036(5) 0.088(3) Uani 1 1 d D . .
N2 N 0.6134(7) 0.64740(15) 0.1287(5) 0.087(3) Uani 1 1 d D . .
N6 N 0.3817(9) 0.7147(2) 0.1310(7) 0.084(3) Uani 1 1 d . . .
N3 N 0.5139(7) 0.66051(18) 0.0844(4) 0.090(3) Uani 1 1 d D . .
N1 N 0.7837(8) 0.6204(3) 0.2260(6) 0.086(3) Uani 1 1 d . . .
N4 N 0.6679(7) 0.67898(16) 0.2494(5) 0.093(3) Uani 1 1 d D . .
C33 C 0.5373(7) 0.7668(3) 0.2283(6) 0.080(4) Uani 1 1 d D . .
C19 C 0.7506(10) 0.5927(2) 0.0281(8) 0.0997(17) Uani 1 1 d D . .
C17 C 0.5821(12) 0.5991(2) 0.4374(6) 0.080(3) Uani 1 1 d . . .
C18 C 0.5408(10) 0.5984(2) 0.3396(7) 0.106(4) Uani 1 1 d D U .
C5 C 0.7982(11) 0.6454(4) 0.2508(9) 0.103(4) Uani 1 1 d . . .
C24 C 0.8058(9) 0.5900(3) -0.0306(8) 0.0997(17) Uani 1 1 d . . .
H24 H 0.8133 0.6049 -0.0633 0.120 Uiso 1 1 calc R . .
C13 C 0.5335(12) 0.6067(2) 0.5559(9) 0.095(4) Uani 1 1 d . . .
H13 H 0.4787 0.6118 0.5790 0.114 Uiso 1 1 calc R . .
C2 C 0.9607(12) 0.6105(5) 0.3426(10) 0.124(6) Uani 1 1 d . . .
H2 H 1.0187 0.5982 0.3732 0.149 Uiso 1 1 calc R . .
C8 C 0.4014(11) 0.6972(2) 0.0726(9) 0.093(4) Uani 1 1 d . . .
C20 C 0.7352(9) 0.5710(2) 0.0762(7) 0.0997(17) Uani 1 1 d D . .
C11 C 0.1950(12) 0.7219(3) 0.0170(10) 0.113(5) Uani 1 1 d . . .
H11 H 0.1245 0.7308 -0.0022 0.136 Uiso 1 1 calc R . .
C10 C 0.2175(14) 0.7043(3) -0.0385(9) 0.117(5) Uani 1 1 d . . .
H10 H 0.1607 0.7004 -0.0970 0.140 Uiso 1 1 calc R . .
C7 C 0.5038(8) 0.68265(18) 0.1247(7) 0.158(8) Uani 1 1 d D . .
C12 C 0.2826(13) 0.7262(2) 0.1055(8) 0.098(4) Uani 1 1 d . . .
H12 H 0.2686 0.7377 0.1468 0.117 Uiso 1 1 calc R . .
C3 C 0.9732(13) 0.6356(5) 0.3696(11) 0.137(6) Uani 1 1 d . . .
H3 H 1.0396 0.6407 0.4202 0.164 Uiso 1 1 calc R . .
C1 C 0.8650(12) 0.6026(3) 0.2711(9) 0.111(5) Uani 1 1 d . . .
H1 H 0.8553 0.5847 0.2530 0.133 Uiso 1 1 calc R . .
C16 C 0.6954(12) 0.5962(3) 0.4971(9) 0.111(4) Uani 1 1 d . . .
H16 H 0.7526 0.5938 0.4740 0.133 Uiso 1 1 calc R . .
C9 C 0.3160(13) 0.6929(2) -0.0122(7) 0.112(5) Uani 1 1 d . . .
H9 H 0.3297 0.6812 -0.0531 0.134 Uiso 1 1 calc R . .
C15 C 0.7216(12) 0.5968(3) 0.5857(9) 0.109(4) Uani 1 1 d . . .
H15 H 0.7972 0.5936 0.6275 0.130 Uiso 1 1 calc R . .
C4 C 0.8926(12) 0.6541(4) 0.3260(10) 0.148(6) Uani 1 1 d . . .
H4 H 0.9004 0.6718 0.3459 0.177 Uiso 1 1 calc R . .
C14 C 0.6436(12) 0.6017(3) 0.6154(9) 0.119(5) Uani 1 1 d . . .
H14 H 0.6623 0.6018 0.6795 0.143 Uiso 1 1 calc R . .
C22 C 0.8335(10) 0.5455(3) 0.0067(8) 0.0997(17) Uani 1 1 d . . .
H22 H 0.8649 0.5291 0.0008 0.120 Uiso 1 1 calc R . .
C6 C 0.6871(7) 0.6601(2) 0.1999(7) 0.108(4) Uani 1 1 d D U .
C27 C 0.8154(15) 0.5270(3) 0.2213(12) 0.171(6) Uani 1 1 d D U .
H27A H 0.8933 0.5327 0.2354 0.257 Uiso 1 1 calc GR . .
H27B H 0.8163 0.5107 0.2545 0.257 Uiso 1 1 calc GR . .
H27C H 0.7753 0.5406 0.2401 0.257 Uiso 1 1 calc GR . .
C25 C 0.7532(14) 0.5220(3) 0.1154(11) 0.165(5) Uani 1 1 d D U .
C21 C 0.7757(10) 0.5464(2) 0.0642(8) 0.0997(17) Uani 1 1 d D U .
C26 C 0.6211(14) 0.5184(3) 0.0852(14) 0.197(7) Uani 1 1 d D U .
H26A H 0.5981 0.5013 0.0557 0.296 Uiso 1 1 calc GR . .
H26B H 0.5811 0.5324 0.0421 0.296 Uiso 1 1 calc GR . .
H26C H 0.6024 0.5194 0.1392 0.296 Uiso 1 1 calc GR . .
C28 C 0.8097(18) 0.4959(3) 0.0969(13) 0.212(8) Uani 1 1 d D U .
H28A H 0.8817 0.5003 0.0925 0.319 Uiso 1 1 calc GR . .
H28B H 0.7586 0.4878 0.0395 0.319 Uiso 1 1 calc GR . .
H28C H 0.8236 0.4835 0.1474 0.319 Uiso 1 1 calc GR . .
C32 C 1.0330(15) 0.5585(4) -0.0494(13) 0.203(7) Uani 1 1 d D U .
H32A H 1.0714 0.5733 -0.0099 0.305 Uiso 1 1 calc GR . .
H32B H 1.0702 0.5546 -0.0912 0.305 Uiso 1 1 calc GR . .
H32C H 1.0369 0.5430 -0.0117 0.305 Uiso 1 1 calc GR . .
C29 C 0.9148(13) 0.5653(4) -0.1022(10) 0.165(6) Uani 1 1 d D U .
C23 C 0.8502(9) 0.5665(3) -0.0433(8) 0.0997(17) Uani 1 1 d D U .
C31 C 0.8458(15) 0.5534(4) -0.1871(11) 0.211(8) Uani 1 1 d D U .
H31A H 0.8871 0.5530 -0.2274 0.317 Uiso 1 1 calc GR . .
H31B H 0.7759 0.5635 -0.2162 0.317 Uiso 1 1 calc GR . .
H31C H 0.8270 0.5354 -0.1761 0.317 Uiso 1 1 calc GR . .
C30 C 0.9179(19) 0.5911(4) -0.1380(15) 0.231(8) Uani 1 1 d D U .
H30A H 0.8410 0.5965 -0.1781 0.347 Uiso 1 1 calc GR . .
H30B H 0.9660 0.5909 -0.1729 0.347 Uiso 1 1 calc GR . .
H30C H 0.9489 0.6036 -0.0873 0.347 Uiso 1 1 calc DGR . .
C34 C 0.5767(11) 0.7916(3) 0.2081(7) 0.106(4) Uani 1 1 d D U .
C36 C 0.6661(17) 0.7935(4) 0.1676(14) 0.144(7) Uani 0.5 1 d D U .
C37 C 0.697(2) 0.8215(5) 0.150(2) 0.158(9) Uani 0.5 1 d D U .
H37A H 0.6275 0.8311 0.1132 0.236 Uiso 0.5 1 calc GR . .
H37B H 0.7472 0.8209 0.1174 0.236 Uiso 0.5 1 calc GR . .
H37C H 0.7349 0.8306 0.2087 0.236 Uiso 0.5 1 calc GR . .
C39 C 0.623(2) 0.7796(5) 0.0744(16) 0.152(9) Uani 0.5 1 d D U .
H39A H 0.6820 0.7681 0.0712 0.228 Uiso 0.5 1 calc GR . .
H39B H 0.6029 0.7928 0.0256 0.228 Uiso 0.5 1 calc GR . .
H39C H 0.5555 0.7692 0.0670 0.228 Uiso 0.5 1 calc GR . .
C38 C 0.780(2) 0.7811(5) 0.2247(19) 0.155(9) Uani 0.5 1 d D U .
H38A H 0.7808 0.7762 0.2847 0.233 Uiso 0.5 1 calc GR . .
H38B H 0.8403 0.7937 0.2328 0.233 Uiso 0.5 1 calc GR . .
H38C H 0.7907 0.7654 0.1936 0.233 Uiso 0.5 1 calc GR . .
C42 C 0.549(3) 0.8568(6) 0.258(3) 0.218(12) Uani 0.5 1 d D U .
H42A H 0.4907 0.8502 0.2768 0.327 Uiso 0.5 1 calc GR . .
H42B H 0.5253 0.8737 0.2263 0.327 Uiso 0.5 1 calc GR . .
H42C H 0.6202 0.8592 0.3113 0.327 Uiso 0.5 1 calc GR . .
C40 C 0.567(2) 0.8382(5) 0.1957(19) 0.180(10) Uani 0.5 1 d D U .
C35 C 0.5352(14) 0.8145(3) 0.2304(14) 0.152(9) Uani 1 1 d D U .
C43 C 0.689(2) 0.8419(7) 0.224(3) 0.215(12) Uani 0.5 1 d D U .
H43A H 0.7281 0.8254 0.2485 0.323 Uiso 0.5 1 calc GR . .
H43B H 0.7154 0.8554 0.2718 0.323 Uiso 0.5 1 calc GR . .
H43C H 0.7052 0.8474 0.1716 0.323 Uiso 0.5 1 calc GR . .
C41 C 0.489(3) 0.8498(5) 0.1112(19) 0.181(11) Uani 0.5 1 d D U .
H41A H 0.5317 0.8594 0.0816 0.271 Uiso 0.5 1 calc DGR . .
H41B H 0.4385 0.8620 0.1246 0.271 Uiso 0.5 1 calc GR . .
H41C H 0.4442 0.8360 0.0702 0.271 Uiso 0.5 1 calc GR . .

loop_
_atom_site_aniso_label
_atom_site_aniso_U_11
_atom_site_aniso_U_22
_atom_site_aniso_U_33
_atom_site_aniso_U_23
_atom_site_aniso_U_13
_atom_site_aniso_U_12
Co1 0.0666(14) 0.1333(17) 0.0501(12) 0.0034(9) 0.0257(10) 0.0223(10)
Co2 0.0734(18) 0.0791(17) 0.0569(17) 0.000 -0.0065(14) 0.000
O1 0.083(5) 0.113(6) 0.058(5) 0.003(4) 0.030(4) 0.005(4)
O3 0.085(5) 0.107(6) 0.059(5) -0.007(4) 0.025(4) -0.010(5)
O2 0.093(6) 0.147(7) 0.079(6) 0.024(5) 0.044(5) 0.041(5)
N9 0.071(7) 0.113(7) 0.036(6) -0.003(4) 0.026(5) -0.025(5)
N8 0.073(6) 0.111(7) 0.069(7) 0.004(5) 0.031(6) 0.026(5)
N7 0.053(6) 0.157(9) 0.053(6) -0.003(5) 0.015(5) 0.035(6)
N5 0.077(7) 0.110(7) 0.040(5) -0.020(5) -0.017(5) -0.013(6)
N2 0.070(6) 0.140(8) 0.033(5) -0.024(5) 0.001(5) 0.007(6)
N6 0.073(7) 0.085(7) 0.061(7) 0.016(6) -0.007(6) 0.009(5)
N3 0.057(6) 0.166(10) 0.030(5) 0.010(6) -0.001(5) 0.011(6)
N1 0.060(7) 0.145(9) 0.054(6) 0.014(7) 0.025(6) 0.033(7)
N4 0.075(7) 0.098(7) 0.069(6) -0.001(5) -0.010(6) -0.001(5)
C33 0.061(9) 0.091(7) 0.046(8) -0.012(6) -0.024(5) 0.006(6)
C19 0.065(3) 0.149(5) 0.078(4) -0.017(3) 0.020(3) 0.015(3)
C17 0.077(9) 0.146(10) 0.019(6) 0.004(6) 0.023(7) -0.011(7)
C18 0.099(6) 0.126(6) 0.106(6) 0.010(4) 0.056(5) -0.005(4)
C5 0.068(10) 0.193(16) 0.062(9) 0.008(9) 0.041(8) 0.030(10)
C24 0.065(3) 0.149(5) 0.078(4) -0.017(3) 0.020(3) 0.015(3)
C13 0.100(12) 0.132(10) 0.066(10) -0.007(7) 0.047(9) -0.011(8)
C2 0.049(10) 0.27(2) 0.051(10) 0.012(11) 0.022(9) 0.046(12)
C8 0.098(10) 0.073(8) 0.073(9) 0.012(7) -0.004(9) 0.001(7)
C20 0.065(3) 0.149(5) 0.078(4) -0.017(3) 0.020(3) 0.015(3)
C11 0.092(10) 0.099(10) 0.090(11) 0.023(8) -0.027(9) 0.005(8)
C10 0.129(14) 0.111(10) 0.050(8) -0.007(8) -0.030(9) 0.030(10)
C7 0.167(17) 0.058(8) 0.194(18) -0.051(10) 0.014(15) 0.032(10)
C12 0.100(11) 0.079(8) 0.064(9) 0.023(6) -0.022(8) -0.009(8)
C3 0.066(11) 0.238(19) 0.074(11) -0.029(12) -0.008(9) 0.039(13)
C1 0.056(9) 0.221(15) 0.062(9) 0.028(9) 0.031(8) 0.016(10)
C16 0.082(11) 0.199(14) 0.050(9) 0.015(8) 0.024(8) 0.024(9)
C9 0.130(12) 0.099(9) 0.041(8) -0.005(6) -0.036(8) 0.034(9)
C15 0.063(9) 0.207(15) 0.050(10) 0.012(8) 0.018(8) 0.032(9)
C4 0.063(9) 0.242(18) 0.084(11) -0.023(11) -0.029(9) 0.002(12)
C14 0.055(9) 0.227(16) 0.051(8) 0.009(8) -0.006(9) 0.017(9)
C22 0.065(3) 0.149(5) 0.078(4) -0.017(3) 0.020(3) 0.015(3)
C6 0.109(6) 0.114(6) 0.106(6) -0.006(4) 0.048(5) 0.006(4)
C27 0.184(14) 0.177(13) 0.163(10) 0.033(8) 0.078(10) 0.052(10)
C25 0.181(11) 0.157(9) 0.173(10) 0.028(8) 0.086(10) 0.027(8)
C21 0.065(3) 0.149(5) 0.078(4) -0.017(3) 0.020(3) 0.015(3)
C26 0.184(11) 0.161(13) 0.246(17) 0.069(12) 0.084(11) 0.024(9)
C28 0.260(18) 0.168(11) 0.222(17) 0.013(10) 0.109(15) 0.056(11)
C32 0.125(9) 0.32(2) 0.184(14) -0.033(13) 0.084(9) -0.005(10)
C29 0.124(9) 0.277(15) 0.124(10) -0.044(9) 0.081(8) -0.002(9)
C23 0.065(3) 0.149(5) 0.078(4) -0.017(3) 0.020(3) 0.015(3)
C31 0.166(13) 0.37(2) 0.142(10) -0.070(11) 0.102(10) -0.045(13)
C30 0.214(17) 0.308(16) 0.200(15) -0.011(10) 0.113(14) -0.014(11)
C34 0.103(9) 0.130(10) 0.054(7) 0.053(7) -0.002(6) -0.021(8)
C36 0.127(13) 0.190(15) 0.105(13) 0.042(11) 0.034(10) -0.034(11)
C37 0.147(19) 0.191(15) 0.14(2) 0.039(13) 0.063(16) -0.039(13)
C39 0.116(18) 0.22(2) 0.108(13) 0.029(12) 0.035(12) -0.028(15)
C38 0.132(13) 0.20(2) 0.110(17) 0.020(14) 0.023(12) -0.024(12)
C42 0.21(3) 0.136(15) 0.22(2) -0.011(13) -0.003(19) -0.034(14)
C40 0.181(18) 0.084(11) 0.184(18) 0.018(11) -0.024(15) -0.025(12)
C35 0.136(18) 0.084(7) 0.140(17) 0.016(9) -0.049(11) -0.013(9)
C43 0.186(18) 0.15(2) 0.22(3) 0.025(17) -0.015(16) -0.034(13)
C41 0.19(2) 0.085(15) 0.193(18) 0.027(12) -0.008(16) -0.013(14)

loop_
_atom_type_symbol
_atom_type_description
_atom_type_scat_dispersion_real
_atom_type_scat_dispersion_imag
_atom_type_scat_source
C C 0.0181 0.0091 'International Tables Vol C Tables 4.2.6.8 and 6.1.1.4'
H H 0.0000 0.0000 'International Tables Vol C Tables 4.2.6.8 and 6.1.1.4'
Co Co -2.3653 3.6143 'International Tables Vol C Tables 4.2.6.8 and 6.1.1.4'
N N 0.0311 0.0180 'International Tables Vol C Tables 4.2.6.8 and 6.1.1.4'
O O 0.0492 0.0322 'International Tables Vol C Tables 4.2.6.8 and 6.1.1.4'

loop_
_geom_angle_atom_site_label_1
_geom_angle_atom_site_label_2
_geom_angle_atom_site_label_3
_geom_angle
_geom_angle_site_symmetry_1
_geom_angle_site_symmetry_3
O1 Co1 O2 87.9(3) . .
O1 Co1 N9 92.5(4) . 2_655
O1 Co1 N2 92.0(3) . .
O1 Co1 N1 90.8(3) . .
O2 Co1 N9 91.4(3) . 2_655
O2 Co1 N2 176.0(4) . .
O2 Co1 N1 92.7(5) . .
N9 Co1 N1 174.8(4) 2_655 .
N7 Co1 O1 173.1(4) . .
N7 Co1 O2 88.0(4) . .
N7 Co1 N9 82.1(4) . 2_655
N7 Co1 N2 92.5(4) . .
N7 Co1 N1 94.9(4) . .
N2 Co1 N9 92.6(4) . 2_655
N2 Co1 N1 83.3(5) . .
O3 Co2 O3 86.9(5) 2_655 .
O3 Co2 N6 93.2(4) 2_655 .
O3 Co2 N6 93.2(4) . 2_655
O3 Co2 N6 90.6(3) 2_655 2_655
O3 Co2 N6 90.6(3) . .
N5 Co2 O3 174.8(3) . 2_655
N5 Co2 O3 88.8(4) . .
N5 Co2 O3 174.8(3) 2_655 .
N5 Co2 O3 88.8(4) 2_655 2_655
N5 Co2 N5 95.7(5) . 2_655
N5 Co2 N6 92.5(4) . 2_655
N5 Co2 N6 84.0(4) 2_655 2_655
N5 Co2 N6 84.0(4) . .
N5 Co2 N6 92.5(4) 2_655 .
N6 Co2 N6 174.8(6) 2_655 .
C19 O1 Co1 110.9(7) . .
C33 O3 Co2 109.7(6) . .
C20 O2 Co1 109.5(7) . .
C17 N9 Co1 115.8(7) . 2_655
C17 N9 C13 117.7(10) . .
C13 N9 Co1 126.2(9) . 2_655
C18 N8 N7 120.6(5) . .
N8 N7 Co1 129.2(7) . .
C18 N7 Co1 115.2(8) 2_655 .
C18 N7 N8 115.6(9) 2_655 .
N4 N5 Co2 127.6(6) . .
C7 N5 Co2 113.4(6) . .
C7 N5 N4 117.0(5) . .
N3 N2 Co1 128.7(6) . .
C6 N2 Co1 113.9(6) . .
C6 N2 N3 114.3(5) . .
C8 N6 Co2 114.3(8) . .
C12 N6 Co2 125.7(10) . .
C12 N6 C8 119.5(11) . .
C7 N3 N2 114.6(5) . .
C5 N1 Co1 116.9(9) . .
C5 N1 C1 119.9(12) . .
C1 N1 Co1 123.2(11) . .
C6 N4 N5 112.9(5) . .
O3 C33 C33 116.8(4) . 2_655
O3 C33 C34 124.2(8) . .
C33 C33 C34 118.9(7) 2_655 .
O1 C19 C24 124.2(11) . .
O1 C19 C20 115.3(11) . .
C24 C19 C20 120.6(12) . .
N9 C17 C18 112.3(11) . .
N9 C17 C16 122.4(9) . .
C16 C17 C18 125.2(12) . .
N8 C18 C17 121.1(11) . .
N7 C18 N8 118.8(9) 2_655 .
N7 C18 C17 114.5(11) 2_655 .
N1 C5 C4 122.0(14) . .
N1 C5 C6 108.7(12) . .
C4 C5 C6 127.8(16) . .
C19 C24 H24 118.7 . .
C23 C24 C19 122.7(13) . .
C23 C24 H24 118.7 . .
N9 C13 H13 120.0 . .
N9 C13 C14 120.0(12) . .
C14 C13 H13 120.0 . .
C3 C2 H2 119.9 . .
C3 C2 C1 120.3(16) . .
C1 C2 H2 119.9 . .
N6 C8 C7 108.2(10) . .
N6 C8 C9 118.3(12) . .
C9 C8 C7 131.9(13) . .
O2 C20 C19 116.4(11) . .
O2 C20 C21 124.1(11) . .
C19 C20 C21 119.5(11) . .
C10 C11 H11 121.6 . .
C10 C11 C12 116.9(13) . .
C12 C11 H11 121.6 . .
C11 C10 H10 119.7 . .
C9 C10 C11 120.7(12) . .
C9 C10 H10 119.7 . .
N5 C7 N3 128.9(7) . .
N5 C7 C8 117.6(9) . .
N3 C7 C8 113.5(9) . .
N6 C12 C11 121.8(14) . .
N6 C12 H12 119.1 . .
C11 C12 H12 119.1 . .
C2 C3 H3 119.2 . .
C2 C3 C4 121.6(16) . .
C4 C3 H3 119.2 . .
N1 C1 C2 119.7(16) . .
N1 C1 H1 120.2 . .
C2 C1 H1 120.2 . .
C17 C16 H16 120.5 . .
C15 C16 C17 119.0(12) . .
C15 C16 H16 120.5 . .
C8 C9 H9 118.6 . .
C10 C9 C8 122.7(14) . .
C10 C9 H9 118.6 . .
C16 C15 H15 120.3 . .
C14 C15 C16 119.4(13) . .
C14 C15 H15 120.3 . .
C5 C4 H4 121.8 . .
C3 C4 C5 116.4(17) . .
C3 C4 H4 121.8 . .
C13 C14 H14 119.4 . .
C15 C14 C13 121.2(13) . .
C15 C14 H14 119.4 . .
C21 C22 H22 116.8 . .
C21 C22 C23 126.5(12) . .
C23 C22 H22 116.8 . .
N2 C6 N4 128.6(7) . .
N2 C6 C5 114.7(10) . .
N4 C6 C5 113.2(9) . .
H27A C27 H27B 109.5 . .
H27A C27 H27C 109.5 . .
H27B C27 H27C 109.5 . .
C25 C27 H27A 109.5 . .
C25 C27 H27B 109.5 . .
C25 C27 H27C 109.5 . .
C27 C25 C26 112.0(14) . .
C27 C25 C28 104.7(12) . .
C21 C25 C27 107.9(11) . .
C21 C25 C26 109.2(11) . .
C21 C25 C28 111.9(12) . .
C26 C25 C28 111.1(13) . .
C20 C21 C25 118.9(11) . .
C22 C21 C20 116.2(12) . .
C22 C21 C25 124.9(12) . .
C25 C26 H26A 109.5 . .
C25 C26 H26B 109.5 . .
C25 C26 H26C 109.5 . .
H26A C26 H26B 109.5 . .
H26A C26 H26C 109.5 . .
H26B C26 H26C 109.5 . .
C25 C28 H28A 109.5 . .
C25 C28 H28B 109.5 . .
C25 C28 H28C 109.5 . .
H28A C28 H28B 109.5 . .
H28A C28 H28C 109.5 . .
H28B C28 H28C 109.5 . .
H32A C32 H32B 109.5 . .
H32A C32 H32C 109.5 . .
H32B C32 H32C 109.5 . .
C29 C32 H32A 109.5 . .
C29 C32 H32B 109.5 . .
C29 C32 H32C 109.5 . .
C32 C29 C23 111.3(12) . .
C31 C29 C32 124.1(15) . .
C31 C29 C23 108.8(12) . .
C31 C29 C30 96.8(14) . .
C30 C29 C32 105.1(14) . .
C30 C29 C23 108.8(15) . .
C24 C23 C22 114.5(11) . .
C24 C23 C29 119.9(13) . .
C22 C23 C29 125.5(12) . .
C29 C31 H31A 109.5 . .
C29 C31 H31B 109.5 . .
C29 C31 H31C 109.5 . .
H31A C31 H31B 109.5 . .
H31A C31 H31C 109.5 . .
H31B C31 H31C 109.5 . .
C29 C30 H30A 109.5 . .
C29 C30 H30B 109.5 . .
C29 C30 H30C 109.5 . .
H30A C30 H30B 109.5 . .
H30A C30 H30C 109.5 . .
H30B C30 H30C 109.5 . .
C33 C34 C36 122.6(13) . .
C35 C34 C33 118.4(13) . .
C35 C34 C36 118.9(13) . .
C34 C36 C37 115.1(17) . .
C34 C36 C39 109.4(16) . .
C39 C36 C37 106.0(17) . .
C38 C36 C34 115.2(17) . .
C38 C36 C37 103.9(17) . .
C38 C36 C39 106.5(17) . .
C36 C37 H37A 109.5 . .
C36 C37 H37B 109.5 . .
C36 C37 H37C 109.5 . .
H37A C37 H37B 109.5 . .
H37A C37 H37C 109.5 . .
H37B C37 H37C 109.5 . .
C36 C39 H39A 109.5 . .
C36 C39 H39B 109.5 . .
C36 C39 H39C 109.5 . .
H39A C39 H39B 109.5 . .
H39A C39 H39C 109.5 . .
H39B C39 H39C 109.5 . .
C36 C38 H38A 109.5 . .
C36 C38 H38B 109.5 . .
C36 C38 H38C 109.5 . .
H38A C38 H38B 109.5 . .
H38A C38 H38C 109.5 . .
H38B C38 H38C 109.5 . .
H42A C42 H42B 109.5 . .
H42A C42 H42C 109.5 . .
H42B C42 H42C 109.5 . .
C40 C42 H42A 109.5 . .
C40 C42 H42B 109.5 . .
C40 C42 H42C 109.5 . .
C42 C40 C35 98.1(19) . .
C42 C40 C43 98(2) . .
C42 C40 C41 97(2) . .
C35 C40 C43 114.8(17) . .
C41 C40 C35 119.6(16) . .
C41 C40 C43 120(2) . .
C34 C35 C40 114(2) . .
C35 C35 C34 122.6(9) 2_655 .
C35 C35 C40 123.0(15) 2_655 .
C40 C43 H43A 109.5 . .
C40 C43 H43B 109.5 . .
C40 C43 H43C 109.5 . .
H43A C43 H43B 109.5 . .
H43A C43 H43C 109.5 . .
H43B C43 H43C 109.5 . .
C40 C41 H41A 109.5 . .
C40 C41 H41B 109.5 . .
C40 C41 H41C 109.5 . .
H41A C41 H41B 109.5 . .
H41A C41 H41C 109.5 . .
H41B C41 H41C 109.5 . .

loop_
_geom_bond_atom_site_label_1
_geom_bond_atom_site_label_2
_geom_bond_distance
_geom_bond_site_symmetry_2
Co1 O1 1.851(7) .
Co1 O2 1.872(8) .
Co1 N9 1.918(9) 2_655
Co1 N7 1.839(9) .
Co1 N2 1.883(7) .
Co1 N1 1.924(10) .
Co2 O3 1.888(7) .
Co2 O3 1.888(7) 2_655
Co2 N5 1.849(7) 2_655
Co2 N5 1.849(7) .
Co2 N6 1.906(9) 2_655
Co2 N6 1.906(9) .
O1 C19 1.357(13) .
O3 C33 1.343(11) .
O2 C20 1.359(8) .
N9 Co1 1.918(9) 2_655
N9 C17 1.277(13) .
N9 C13 1.341(13) .
N8 N7 1.360(7) .
N8 C18 1.348(8) .
N7 C18 1.330(9) 2_655
N5 N4 1.354(7) .
N5 C7 1.300(7) .
N2 N3 1.366(7) .
N2 C6 1.324(7) .
N6 C8 1.380(15) .
N6 C12 1.311(15) .
N3 C7 1.330(7) .
N1 C5 1.325(15) .
N1 C1 1.356(16) .
N4 C6 1.328(7) .
C33 C33 1.383(10) 2_655
C33 C34 1.443(15) .
C19 C24 1.384(16) .
C19 C20 1.401(5) .
C17 C18 1.432(13) .
C17 C16 1.397(15) .
C18 N7 1.330(9) 2_655
C5 C4 1.397(18) .
C5 C6 1.529(15) .
C24 H24 0.9500 .
C24 C23 1.375(15) .
C13 H13 0.9500 .
C13 C14 1.381(16) .
C2 H2 0.9500 .
C2 C3 1.34(2) .
C2 C1 1.366(18) .
C8 C7 1.452(14) .
C8 C9 1.381(15) .
C20 C21 1.402(15) .
C11 H11 0.9500 .
C11 C10 1.366(18) .
C11 C12 1.431(15) .
C10 H10 0.9500 .
C10 C9 1.302(17) .
C12 H12 0.9500 .
C3 H3 0.9500 .
C3 C4 1.37(2) .
C1 H1 0.9500 .
C16 H16 0.9500 .
C16 C15 1.315(15) .
C9 H9 0.9500 .
C15 H15 0.9500 .
C15 C14 1.288(16) .
C4 H4 0.9500 .
C14 H14 0.9500 .
C22 H22 0.9500 .
C22 C21 1.387(16) .
C22 C23 1.397(16) .
C27 H27A 0.9800 .
C27 H27B 0.9800 .
C27 H27C 0.9800 .
C27 C25 1.576(14) .
C25 C21 1.573(14) .
C25 C26 1.581(14) .
C25 C28 1.599(14) .
C26 H26A 0.9800 .
C26 H26B 0.9800 .
C26 H26C 0.9800 .
C28 H28A 0.9800 .
C28 H28B 0.9800 .
C28 H28C 0.9800 .
C32 H32A 0.9800 .
C32 H32B 0.9800 .
C32 H32C 0.9800 .
C32 C29 1.458(14) .
C29 C23 1.478(13) .
C29 C31 1.428(14) .
C29 C30 1.441(9) .
C31 H31A 0.9800 .
C31 H31B 0.9800 .
C31 H31C 0.9800 .
C30 H30A 0.9800 .
C30 H30B 0.9800 .
C30 H30C 0.9800 .
C34 C36 1.525(17) .
C34 C35 1.387(19) .
C36 C37 1.537(18) .
C36 C39 1.535(18) .
C36 C38 1.517(18) .
C37 H37A 0.9800 .
C37 H37B 0.9800 .
C37 H37C 0.9800 .
C39 H39A 0.9800 .
C39 H39B 0.9800 .
C39 H39C 0.9800 .
C38 H38A 0.9800 .
C38 H38B 0.9800 .
C38 H38C 0.9800 .
C42 H42A 0.9800 .
C42 H42B 0.9800 .
C42 H42C 0.9800 .
C42 C40 1.45(2) .
C40 C35 1.455(18) .
C40 C43 1.456(19) .
C40 C41 1.450(19) .
C35 C35 1.28(4) 2_655
C43 H43A 0.9800 .
C43 H43B 0.9800 .
C43 H43C 0.9800 .
C41 H41A 0.9800 .
C41 H41B 0.9800 .
C41 H41C 0.9800 .

loop_
_platon_squeeze_void_nr
_platon_squeeze_void_average_x
_platon_squeeze_void_average_y
_platon_squeeze_void_average_z
_platon_squeeze_void_volume
_platon_squeeze_void_count_electrons
_platon_squeeze_void_content
1 -0.101 -0.250 0.149 1204 282 ' '
2 -0.100 0.250 0.650 1199 282 ' '
3 0.049 0.496 0.565 8 1 ' '
4 0.050 0.504 0.065 8 1 ' '
5 0.239 0.147 0.424 10 0 ' '
6 0.239 0.853 0.924 10 0 ' '
7 0.261 0.353 0.576 10 0 ' '
8 0.261 0.647 0.076 10 0 ' '
9 0.450 0.004 0.435 8 1 ' '
10 0.450 0.996 0.935 8 1 ' '
11 0.553 0.004 0.069 8 1 ' '
12 0.552 0.996 0.569 8 1 ' '
13 0.739 0.353 0.924 10 0 ' '
14 0.739 0.647 0.424 10 0 ' '
15 0.761 0.147 0.076 10 0 ' '
16 0.761 0.853 0.576 10 0 ' '
17 0.947 0.496 0.931 7 1 ' '
18 0.947 0.504 0.431 7 1 ' '
